data_7242504
loop_
_publ_author_name
'Takahashi, Masaki'
'Tsuji, Naoya'
'Yazaki, Kohei'
'Sei, Yoshihisa'
'Obata, Makoto'

_publ_section_title
;
 A fluorescent calix[4]arene with naphthalene units at the upper rim
 exhibits long fluorescence emission lifetime without fluorescence
 quenching
;
_journal_issue 19
_journal_name_full 'RSC Advances'
_journal_page_first 11651
_journal_page_last 11654
_journal_paper_doi 10.1039/D1RA01743H
_journal_volume 11
_journal_year 2021
_chemical_formula_sum 'C88 H88 O12'
_chemical_formula_weight 1337.58
_space_group_crystal_system monoclinic
_space_group_IT_number 14
_space_group_name_Hall '-P 2ybc'
_space_group_name_H-M_alt 'P 1 21/c 1'
_atom_sites_solution_hydrogens geom
_audit_creation_method SHELXL-2016/6
_audit_update_record
;
2021-01-26 deposited with the CCDC.	2021-03-17 downloaded from the CCDC.
;
_cell_angle_alpha 90
_cell_angle_beta 104.522(2)
_cell_angle_gamma 90
_cell_formula_units_Z 4
_cell_length_a 13.8913(19)
_cell_length_b 29.698(4)
_cell_length_c 17.353(2)
_cell_measurement_reflns_used 4358
_cell_measurement_temperature 90
_cell_measurement_theta_max 23.5745
_cell_measurement_theta_min 2.1735
_cell_volume 6930.2(16)
_computing_cell_refinement 'APEX2 (Bruker AXS, 2006)'
_computing_data_collection 'APEX2 (Bruker AXS, 2006)'
_computing_data_reduction 'SAINT (Bruker AXS, 2004)'
_computing_molecular_graphics 'XSHELXle (Bruker AXS)'
_computing_publication_material 'XCIF (Bruker AXS, 2001)'
_computing_structure_refinement 'SHELXL-2016 (Sheldrick, 2016)'
_computing_structure_solution 'SHELXT (Sheldrick, 2014)'
_diffrn_ambient_temperature 90
_diffrn_detector_area_resol_mean 8.333
_diffrn_measured_fraction_theta_full 0.997
_diffrn_measured_fraction_theta_max 0.997
_diffrn_measurement_device_type 'Bruker APEXII CCD area detector'
_diffrn_measurement_method 'phi and omega scans'
_diffrn_radiation_monochromator 'Bruker Helios multilayer confocal mirror'
_diffrn_radiation_source 'Bruker TXS fine-focus rotating anode'
_diffrn_radiation_type MoK\a
_diffrn_radiation_wavelength 0.71073
_diffrn_reflns_av_R_equivalents 0.0554
_diffrn_reflns_av_unetI/netI 0.0701
_diffrn_reflns_Laue_measured_fraction_full 0.997
_diffrn_reflns_Laue_measured_fraction_max 0.997
_diffrn_reflns_limit_h_max 15
_diffrn_reflns_limit_h_min -13
_diffrn_reflns_limit_k_max 27
_diffrn_reflns_limit_k_min -33
_diffrn_reflns_limit_l_max 19
_diffrn_reflns_limit_l_min -19
_diffrn_reflns_number 29911
_diffrn_reflns_point_group_measured_fraction_full 0.997
_diffrn_reflns_point_group_measured_fraction_max 0.997
_diffrn_reflns_theta_full 23.821
_diffrn_reflns_theta_max 23.821
_diffrn_reflns_theta_min 1.371
_exptl_absorpt_coefficient_mu 0.084
_exptl_absorpt_correction_T_max 0.996
_exptl_absorpt_correction_T_min 0.888
_exptl_absorpt_correction_type multi-scan
_exptl_absorpt_process_details
;
SADABS Sheldrick 1996
;
_exptl_crystal_colour column
_exptl_crystal_density_diffrn 1.282
_exptl_crystal_description colorless
_exptl_crystal_F_000 2848
_exptl_crystal_recrystallization_method 'Vapour deposition'
_exptl_crystal_size_max 0.250
_exptl_crystal_size_mid 0.050
_exptl_crystal_size_min 0.050
_refine_diff_density_max 1.048
_refine_diff_density_min -0.811
_refine_diff_density_rms 0.077
_refine_ls_extinction_method none
_refine_ls_goodness_of_fit_ref 1.045
_refine_ls_hydrogen_treatment constr
_refine_ls_matrix_type full
_refine_ls_number_parameters 905
_refine_ls_number_reflns 10611
_refine_ls_number_restraints 1285
_refine_ls_restrained_S_all 1.045
_refine_ls_R_factor_all 0.1188
_refine_ls_R_factor_gt 0.0731
_refine_ls_shift/su_max 0.001
_refine_ls_shift/su_mean 0.000
_refine_ls_structure_factor_coef Fsqd
_refine_ls_weighting_details 'w=1/[\s^2^(Fo^2^)+(0.1165P)^2^+9.1545P] where P=(Fo^2^+2Fc^2^)/3'
_refine_ls_weighting_scheme calc
_refine_ls_wR_factor_gt 0.1970
_refine_ls_wR_factor_ref 0.2251
_reflns_Friedel_coverage 0.000
_reflns_number_gt 6818
_reflns_number_total 10611
_reflns_threshold_expression 'I > 2\s(I)'
_cod_data_source_file d1ra01743h2.cif
_cod_data_source_block naphthylcalix_H
_cod_original_cell_volume 6930.1(17)
_cod_original_sg_symbol_H-M 'P 21/c'
_cod_database_code 7242504
_shelx_shelxl_version_number 2016/6
_shelx_space_group_comment
;
The symmetry employed for this shelxl refinement is uniquely defined
by the following loop, which should always be used as a source of
symmetry information in preference to the above space-group names.
They are only intended as comments.
;
_shelx_estimated_absorpt_t_min 0.979
_shelx_estimated_absorpt_t_max 0.996

loop_
_space_group_symop_operation_xyz
'x, y, z'
'-x, y+1/2, -z+1/2'
'-x, -y, -z'
'x, -y-1/2, z-1/2'

loop_
_atom_site_label
_atom_site_type_symbol
_atom_site_fract_x
_atom_site_fract_y
_atom_site_fract_z
_atom_site_U_iso_or_equiv
_atom_site_adp_type
_atom_site_occupancy
_atom_site_site_symmetry_order
_atom_site_calc_flag
_atom_site_refinement_flags_posn
_atom_site_refinement_flags_adp
_atom_site_refinement_flags_occupancy
_atom_site_disorder_assembly
_atom_site_disorder_group
C1C C 0.6764(3) 0.15252(13) 0.5983(2) 0.0222(9) Uani 1 1 d . U . . .
C2C C 0.7670(3) 0.16505(14) 0.5873(2) 0.0237(9) Uani 1 1 d . U . . .
H2C H 0.781812 0.196174 0.585126 0.028 Uiso 1 1 calc R U . . .
C5C C 0.7248(3) 0.07352(14) 0.5905(2) 0.0260(10) Uani 1 1 d . U . . .
C4C C 0.8184(3) 0.08844(15) 0.5816(3) 0.0311(10) Uani 1 1 d . U . . .
H4C H 0.867683 0.067057 0.577304 0.037 Uiso 1 1 calc R U . . .
C3C C 0.8381(3) 0.13333(14) 0.5792(3) 0.0280(10) Uani 1 1 d . U . . .
H3C H 0.900416 0.143083 0.572075 0.034 Uiso 1 1 calc R U . . .
C6C C 0.6527(3) 0.10583(13) 0.5998(2) 0.0232(9) Uani 1 1 d . U . . .
C9C C 0.6101(4) 0.01314(15) 0.5955(3) 0.0343(11) Uani 1 1 d . U . . .
H9C H 0.595044 -0.018107 0.593645 0.041 Uiso 1 1 calc R U . . .
C8C C 0.5380(3) 0.04475(14) 0.6045(3) 0.0314(11) Uani 1 1 d . U . . .
H8C H 0.474768 0.034648 0.609017 0.038 Uiso 1 1 calc R U . . .
C7C C 0.5584(3) 0.08998(14) 0.6067(3) 0.0262(10) Uani 1 1 d . U . . .
H7C H 0.509279 0.110944 0.612947 0.031 Uiso 1 1 calc R U . . .
C11C C 0.5162(3) 0.25707(13) 0.5523(2) 0.0195(9) Uani 1 1 d . U . . .
C10C C 0.7005(4) 0.02713(15) 0.5896(3) 0.0335(11) Uani 1 1 d . U . . .
H10C H 0.748803 0.005401 0.584700 0.040 Uiso 1 1 calc R U . . .
C13C C 0.6028(3) 0.18862(13) 0.6050(2) 0.0215(9) Uani 1 1 d . U . . .
C12C C 0.5788(3) 0.22130(13) 0.5462(2) 0.0210(9) Uani 1 1 d . U . . .
H12C H 0.605463 0.219257 0.500947 0.025 Uiso 1 1 calc R U . . .
C15C C 0.5027(3) 0.22826(13) 0.6802(2) 0.0204(9) Uani 1 1 d . U . . .
C14C C 0.5642(3) 0.19239(13) 0.6715(2) 0.0208(9) Uani 1 1 d . U . . .
H14C H 0.580122 0.170059 0.711905 0.025 Uiso 1 1 calc R U . . .
C19C C 0.2070(4) 0.29861(17) 0.4026(3) 0.0398(12) Uani 1 1 d . U . . .
H19A H 0.206763 0.277394 0.359318 0.060 Uiso 1 1 calc R U . . .
H19B H 0.241787 0.326217 0.394396 0.060 Uiso 1 1 calc R U . . .
H19C H 0.138427 0.305873 0.403264 0.060 Uiso 1 1 calc R U . . .
C18C C 0.2520(3) 0.30710(14) 0.5412(2) 0.0258(10) Uani 1 1 d . U . . .
H18A H 0.182271 0.309772 0.544905 0.031 Uiso 1 1 calc R U . . .
H18B H 0.276274 0.337569 0.532558 0.031 Uiso 1 1 calc R U . . .
C17C C 0.3149(3) 0.28775(14) 0.6171(3) 0.0246(9) Uani 1 1 d . U . . .
H17A H 0.294978 0.301241 0.662922 0.030 Uiso 1 1 calc R U . . .
H17B H 0.303552 0.254869 0.617970 0.030 Uiso 1 1 calc R U . . .
C16C C 0.4770(3) 0.25925(13) 0.6181(2) 0.0192(9) Uani 1 1 d . U . . .
C1A C 0.7583(3) 0.52424(14) 0.8675(3) 0.0294(10) Uani 1 1 d . U . . .
O1A O 0.4661(2) 0.40026(9) 0.70654(17) 0.0265(7) Uani 1 1 d . U . . .
O1B O 0.4374(2) 0.38604(9) 0.52207(17) 0.0261(7) Uani 1 1 d . U . . .
C1B C 0.8494(3) 0.34727(15) 0.6219(3) 0.0273(10) Uani 1 1 d . U . . .
C1D C 0.8124(3) 0.29090(14) 0.9030(2) 0.0228(9) Uani 1 1 d . U . . .
O1D O 0.39653(18) 0.32073(9) 0.80155(16) 0.0206(6) Uani 1 1 d . U . . .
O1C O 0.41846(19) 0.29623(8) 0.62463(16) 0.0211(6) Uani 1 1 d . U . . .
C20C C 0.4752(3) 0.23667(13) 0.7579(2) 0.0206(9) Uani 1 1 d . U . . .
H20A H 0.484048 0.208559 0.789513 0.025 Uiso 1 1 calc R U . . .
H20B H 0.404279 0.245438 0.746760 0.025 Uiso 1 1 calc R U . . .
C2A C 0.8331(3) 0.50970(16) 0.9305(3) 0.0398(12) Uani 1 1 d . U . . .
H2A H 0.834270 0.479094 0.946665 0.048 Uiso 1 1 calc R U . . .
O2A O 0.2136(2) 0.44220(10) 0.67799(19) 0.0365(8) Uani 1 1 d . U . . .
C2B C 0.9141(3) 0.37637(17) 0.5993(3) 0.0381(12) Uani 1 1 d . U . . .
H2B H 0.888779 0.402736 0.570253 0.046 Uiso 1 1 calc R U . . .
O2B O 0.3236(2) 0.46932(11) 0.4848(2) 0.0436(9) Uani 1 1 d . U . . .
C2D C 0.8400(3) 0.25183(14) 0.9454(3) 0.0274(10) Uani 1 1 d . U . . .
H2D H 0.789562 0.232075 0.953330 0.033 Uiso 1 1 calc R U . . .
O2D O 0.2959(2) 0.36855(9) 0.90666(17) 0.0264(7) Uani 1 1 d . U . . .
O2C O 0.2566(2) 0.27878(9) 0.47651(17) 0.0286(7) Uani 1 1 d . U . . .
C3A C 0.9084(4) 0.53921(17) 0.9719(3) 0.0447(12) Uani 1 1 d . U . . .
H3A H 0.957512 0.528571 1.016688 0.054 Uiso 1 1 calc R U . . .
C4A C 0.9109(4) 0.58255(16) 0.9482(3) 0.0394(12) Uani 1 1 d . U . . .
H4A H 0.963875 0.601651 0.974406 0.047 Uiso 1 1 calc R U . . .
C3D C 0.9402(3) 0.24007(17) 0.9775(3) 0.0368(11) Uani 1 1 d . U . . .
H3D H 0.956728 0.213152 1.007518 0.044 Uiso 1 1 calc R U . . .
C3B C 1.0169(4) 0.3680(2) 0.6182(3) 0.0476(13) Uani 1 1 d . U . . .
H3B H 1.060297 0.388844 0.602516 0.057 Uiso 1 1 calc R U . . .
C5A C 0.8347(3) 0.59961(15) 0.8843(3) 0.0316(10) Uani 1 1 d . U . . .
C4D C 1.0117(4) 0.26705(17) 0.9654(3) 0.0385(11) Uani 1 1 d . U . . .
H4D H 1.079162 0.258944 0.987504 0.046 Uiso 1 1 calc R U . . .
C4B C 1.0540(4) 0.3304(2) 0.6588(3) 0.0504(14) Uani 1 1 d . U . . .
H4B H 1.123614 0.325109 0.671371 0.060 Uiso 1 1 calc R U . . .
C6A C 0.7555(3) 0.57070(14) 0.8450(3) 0.0286(10) Uani 1 1 d . U . . .
C5D C 0.9909(3) 0.30683(16) 0.9215(3) 0.0337(11) Uani 1 1 d . U . . .
C5B C 0.9917(3) 0.29894(18) 0.6829(3) 0.0410(12) Uani 1 1 d . U . . .
C7A C 0.6756(3) 0.59050(14) 0.7889(3) 0.0301(10) Uani 1 1 d . U . . .
H7A H 0.620679 0.572363 0.762941 0.036 Uiso 1 1 calc R U . . .
C6D C 0.8882(3) 0.31995(15) 0.8887(3) 0.0273(10) Uani 1 1 d . U . . .
C6B C 0.8871(3) 0.30751(15) 0.6654(3) 0.0301(10) Uani 1 1 d . U . . .
C8A C 0.6756(4) 0.63558(15) 0.7709(3) 0.0389(12) Uani 1 1 d . U . . .
H8A H 0.620190 0.648274 0.733658 0.047 Uiso 1 1 calc R U . . .
C7D C 0.8679(4) 0.35919(15) 0.8421(3) 0.0331(11) Uani 1 1 d . U . . .
H7D H 0.800965 0.367924 0.819751 0.040 Uiso 1 1 calc R U . . .
C7B C 0.8278(3) 0.27659(14) 0.6952(3) 0.0300(10) Uani 1 1 d . U . . .
H7B H 0.758629 0.282249 0.686713 0.036 Uiso 1 1 calc R U . . .
C9A C 0.7561(4) 0.66291(16) 0.8068(3) 0.0400(12) Uani 1 1 d . U . . .
H9A H 0.756376 0.693708 0.792045 0.048 Uiso 1 1 calc R U . . .
C8D C 0.9444(4) 0.38508(17) 0.8287(3) 0.0427(12) Uani 1 1 d . U . . .
H8D H 0.930508 0.411598 0.797215 0.051 Uiso 1 1 calc R U . . .
C8B C 0.8674(4) 0.23895(16) 0.7356(3) 0.0395(12) Uani 1 1 d . U . . .
H8B H 0.825528 0.218804 0.754700 0.047 Uiso 1 1 calc R U . . .
C10A C 0.8343(4) 0.64580(16) 0.8627(3) 0.0385(12) Uani 1 1 d . U . . .
H10A H 0.888504 0.664676 0.887342 0.046 Uiso 1 1 calc R U . . .
C9D C 1.0436(4) 0.37179(18) 0.8621(3) 0.0443(13) Uani 1 1 d . U . . .
H9D H 1.096068 0.390006 0.853238 0.053 Uiso 1 1 calc R U . . .
C9B C 0.9673(4) 0.2297(2) 0.7492(3) 0.0521(14) Uani 1 1 d . U . . .
H9B H 0.993213 0.202770 0.776007 0.062 Uiso 1 1 calc R U . . .
C11A C 0.5646(3) 0.43066(13) 0.8273(3) 0.0227(9) Uani 1 1 d . U . . .
C10D C 1.0664(4) 0.33415(18) 0.9060(3) 0.0448(13) Uani 1 1 d . U . . .
H10D H 1.134110 0.326004 0.926808 0.054 Uiso 1 1 calc R U . . .
C10B C 1.0290(4) 0.2586(2) 0.7247(3) 0.0516(14) Uani 1 1 d . U . . .
H10B H 1.097979 0.251908 0.735529 0.062 Uiso 1 1 calc R U . . .
C12A C 0.6367(3) 0.46142(13) 0.8664(3) 0.0251(10) Uani 1 1 d . U . . .
H12A H 0.655490 0.461858 0.922958 0.030 Uiso 1 1 calc R U . . .
C11D C 0.5388(3) 0.27354(13) 0.8056(2) 0.0176(8) Uani 1 1 d . U . . .
C11B C 0.6031(3) 0.40875(13) 0.5891(2) 0.0236(9) Uani 1 1 d . U . . .
C13A C 0.6817(3) 0.49151(13) 0.8244(3) 0.0256(9) Uani 1 1 d . U . . .
C12D C 0.6410(3) 0.26769(13) 0.8306(2) 0.0191(9) Uani 1 1 d . U . . .
H12D H 0.668837 0.240033 0.819049 0.023 Uiso 1 1 calc R U . . .
C12B C 0.7034(3) 0.39891(13) 0.6131(3) 0.0245(9) Uani 1 1 d . U . . .
H12B H 0.748054 0.421269 0.640369 0.029 Uiso 1 1 calc R U . . .
C14A C 0.6557(3) 0.48846(13) 0.7416(3) 0.0254(10) Uani 1 1 d . U . . .
H14A H 0.688393 0.507551 0.712258 0.030 Uiso 1 1 calc R U . . .
C13D C 0.7041(3) 0.30061(13) 0.8716(2) 0.0202(9) Uani 1 1 d . U . . .
C13B C 0.7412(3) 0.35711(13) 0.5984(2) 0.0235(9) Uani 1 1 d . U . . .
C15A C 0.5842(3) 0.45873(13) 0.7002(3) 0.0254(10) Uani 1 1 d . U . . .
C14D C 0.6626(3) 0.34177(13) 0.8853(2) 0.0202(9) Uani 1 1 d . U . . .
H14D H 0.704988 0.365046 0.911922 0.024 Uiso 1 1 calc R U . . .
C14B C 0.6732(3) 0.32513(13) 0.5583(2) 0.0214(9) Uani 1 1 d . U . . .
H14B H 0.697170 0.296378 0.547979 0.026 Uiso 1 1 calc R U . . .
C16A C 0.5365(3) 0.43116(13) 0.7451(3) 0.0226(9) Uani 1 1 d . U . . .
C15D C 0.5612(3) 0.34951(13) 0.8610(2) 0.0200(9) Uani 1 1 d . U . . .
C15B C 0.5726(3) 0.33359(13) 0.5332(2) 0.0201(9) Uani 1 1 d . U . . .
C17A C 0.3699(3) 0.41755(15) 0.6683(3) 0.0324(11) Uani 1 1 d . U . . .
H17C H 0.335776 0.395967 0.626963 0.039 Uiso 1 1 calc R U . . .
H17D H 0.377868 0.446218 0.641475 0.039 Uiso 1 1 calc R U . . .
C16D C 0.4989(3) 0.31448(13) 0.8236(2) 0.0187(9) Uani 1 1 d . U . . .
C16B C 0.5383(3) 0.37650(13) 0.5472(2) 0.0227(9) Uani 1 1 d . U . . .
C18A C 0.3064(3) 0.42561(15) 0.7247(3) 0.0336(11) Uani 1 1 d . U . . .
H18C H 0.296468 0.397261 0.751750 0.040 Uiso 1 1 calc R U . . .
H18D H 0.337901 0.447966 0.765612 0.040 Uiso 1 1 calc R U . . .
C17D C 0.3463(3) 0.30085(14) 0.8562(3) 0.0248(9) Uani 1 1 d . U . . .
H17E H 0.375767 0.270895 0.872393 0.030 Uiso 1 1 calc R U . . .
H17F H 0.275540 0.296266 0.828407 0.030 Uiso 1 1 calc R U . . .
C17B C 0.4095(3) 0.40774(16) 0.4456(3) 0.0363(11) Uani 1 1 d . U . . .
H17G H 0.405082 0.385304 0.402644 0.044 Uiso 1 1 calc R U . . .
H17H H 0.459773 0.430594 0.441295 0.044 Uiso 1 1 calc R U . . .
C19A C 0.1483(4) 0.45333(19) 0.7256(4) 0.0520(14) Uani 1 1 d . U . . .
H19D H 0.086224 0.465326 0.691750 0.078 Uiso 1 1 calc R U . . .
H19E H 0.179311 0.476085 0.764863 0.078 Uiso 1 1 calc R U . . .
H19F H 0.133879 0.426304 0.753097 0.078 Uiso 1 1 calc R U . . .
C18D C 0.3520(3) 0.32865(13) 0.9295(3) 0.0240(9) Uani 1 1 d . U . . .
H18E H 0.324834 0.311469 0.968120 0.029 Uiso 1 1 calc R U . . .
H18F H 0.422142 0.336325 0.954983 0.029 Uiso 1 1 calc R U . . .
C18B C 0.3103(4) 0.42975(16) 0.4379(3) 0.0385(12) Uani 1 1 d . U . . .
H18G H 0.280069 0.437400 0.381476 0.046 Uiso 1 1 calc R U . . .
H18H H 0.265075 0.408824 0.456097 0.046 Uiso 1 1 calc R U . . .
C20A C 0.5653(3) 0.45413(13) 0.6113(3) 0.0266(10) Uani 1 1 d . U . . .
H20C H 0.599342 0.478812 0.590300 0.032 Uiso 1 1 calc R U . . .
H20D H 0.493074 0.456690 0.586636 0.032 Uiso 1 1 calc R U . . .
C19D C 0.3033(3) 0.39781(15) 0.9725(3) 0.0362(12) Uani 1 1 d . U . . .
H19G H 0.256966 0.422991 0.956798 0.054 Uiso 1 1 calc R U . . .
H19H H 0.371393 0.409419 0.989885 0.054 Uiso 1 1 calc R U . . .
H19I H 0.286819 0.381247 1.016324 0.054 Uiso 1 1 calc R U . . .
C20B C 0.5026(3) 0.29614(13) 0.4940(2) 0.0207(9) Uani 1 1 d . U . . .
H20E H 0.432927 0.306831 0.481168 0.025 Uiso 1 1 calc R U . . .
H20F H 0.518597 0.286498 0.443998 0.025 Uiso 1 1 calc R U . . .
C20D C 0.5218(3) 0.39604(13) 0.8732(2) 0.0208(9) Uani 1 1 d . U . . .
H20G H 0.448373 0.396174 0.854703 0.025 Uiso 1 1 calc R U . . .
H20H H 0.540353 0.403691 0.930542 0.025 Uiso 1 1 calc R U . . .
C19B C 0.2316(4) 0.49024(18) 0.4863(4) 0.0543(15) Uani 1 1 d . U . . .
H19J H 0.243490 0.513461 0.527787 0.081 Uiso 1 1 calc R U . . .
H19K H 0.185904 0.467549 0.497804 0.081 Uiso 1 1 calc R U . . .
H19L H 0.202281 0.504083 0.434498 0.081 Uiso 1 1 calc DR U . . .
C1S C -0.2519(4) 0.37624(16) 0.3648(3) 0.0507(14) Uani 1 1 d D U . . .
H1S1 H -0.206115 0.358585 0.406955 0.061 Uiso 1 1 calc R U . . .
H1S2 H -0.248305 0.364034 0.312549 0.061 Uiso 1 1 calc R U . . .
C2S C -0.3537(4) 0.37212(17) 0.3737(3) 0.0464(13) Uani 1 1 d D U . . .
H2S1 H -0.372812 0.339928 0.370119 0.056 Uiso 1 1 calc R U . . .
H2S2 H -0.355712 0.383081 0.427103 0.056 Uiso 1 1 calc R U . . .
O2S O -0.4232(3) 0.39640(11) 0.3157(2) 0.0486(9) Uani 1 1 d D U . . .
C4S C -0.3943(4) 0.44312(17) 0.3216(3) 0.0480(13) Uani 1 1 d D U . . .
H4S1 H -0.398574 0.455138 0.373825 0.058 Uiso 1 1 calc R U . . .
H4S2 H -0.440801 0.460523 0.279515 0.058 Uiso 1 1 calc R U . . .
C3S C -0.2937(4) 0.44870(16) 0.3131(3) 0.0426(12) Uani 1 1 d D U . . .
H3S1 H -0.291249 0.439062 0.258967 0.051 Uiso 1 1 calc R U . . .
H3S2 H -0.275716 0.481009 0.318667 0.051 Uiso 1 1 calc R U . . .
O1S O -0.2219(3) 0.42331(11) 0.3708(2) 0.0500(9) Uani 1 1 d D U . . .
C5S C -0.0119(5) 0.3815(2) 0.3274(4) 0.0742(18) Uani 1 1 d D U . . .
H5S1 H -0.084218 0.384884 0.303869 0.089 Uiso 1 1 calc R U . . .
H5S2 H 0.002841 0.349071 0.337162 0.089 Uiso 1 1 calc R U . . .
C6S C 0.0151(7) 0.4046(3) 0.3969(6) 0.118(3) Uani 1 1 d D U . . .
H6S1 H 0.087713 0.401878 0.419804 0.142 Uiso 1 1 calc R U . . .
H6S2 H -0.019425 0.392241 0.435661 0.142 Uiso 1 1 calc R U . . .
O4S O -0.0108(5) 0.4501(3) 0.3814(5) 0.157(2) Uani 1 1 d D U . . .
C8S C 0.0527(5) 0.4722(3) 0.3283(4) 0.085(2) Uani 1 1 d D U . . .
H8S1 H 0.038316 0.504768 0.320390 0.102 Uiso 1 1 calc R U . . .
H8S2 H 0.124805 0.467903 0.351514 0.102 Uiso 1 1 calc DR U . . .
C7S C 0.0194(8) 0.4478(3) 0.2560(6) 0.129(3) Uani 1 1 d D U . . .
H7S1 H 0.055338 0.457917 0.216532 0.155 Uiso 1 1 calc R U . . .
H7S2 H -0.052699 0.452680 0.233493 0.155 Uiso 1 1 calc R U . . .
O3S O 0.0405(6) 0.3982(3) 0.2759(5) 0.171(3) Uani 1 1 d D U . . .

loop_
_atom_site_aniso_label
_atom_site_aniso_U_11
_atom_site_aniso_U_22
_atom_site_aniso_U_33
_atom_site_aniso_U_23
_atom_site_aniso_U_13
_atom_site_aniso_U_12
C1C 0.027(2) 0.020(2) 0.019(2) -0.0001(17) 0.0047(17) 0.0025(17)
C2C 0.025(2) 0.020(2) 0.024(2) -0.0004(17) 0.0042(18) -0.0006(17)
C5C 0.035(2) 0.021(2) 0.022(2) 0.0007(17) 0.0057(18) 0.0046(18)
C4C 0.031(2) 0.029(2) 0.034(3) -0.002(2) 0.008(2) 0.0095(19)
C3C 0.028(2) 0.028(2) 0.030(2) -0.0042(19) 0.0099(19) 0.0027(18)
C6C 0.031(2) 0.018(2) 0.020(2) 0.0003(17) 0.0042(18) 0.0047(17)
C9C 0.052(3) 0.018(2) 0.033(3) 0.0001(19) 0.010(2) -0.001(2)
C8C 0.039(2) 0.021(2) 0.035(3) 0.0029(19) 0.012(2) -0.0030(19)
C7C 0.030(2) 0.021(2) 0.027(2) 0.0010(18) 0.0057(19) -0.0001(18)
C11C 0.0208(19) 0.0157(19) 0.020(2) 0.0002(16) 0.0011(17) -0.0017(16)
C10C 0.047(3) 0.021(2) 0.032(3) -0.0014(19) 0.009(2) 0.007(2)
C13C 0.023(2) 0.016(2) 0.023(2) -0.0038(17) 0.0022(17) -0.0005(16)
C12C 0.025(2) 0.017(2) 0.020(2) -0.0017(17) 0.0043(17) -0.0006(17)
C15C 0.022(2) 0.017(2) 0.021(2) -0.0003(17) 0.0032(17) -0.0032(16)
C14C 0.023(2) 0.015(2) 0.022(2) 0.0022(17) 0.0008(17) -0.0009(16)
C19C 0.040(3) 0.044(3) 0.029(3) -0.004(2) -0.003(2) 0.007(2)
C18C 0.025(2) 0.024(2) 0.027(2) -0.0006(18) 0.0020(18) 0.0049(18)
C17C 0.020(2) 0.024(2) 0.028(2) 0.0017(18) 0.0037(18) 0.0014(17)
C16C 0.0154(19) 0.0144(19) 0.024(2) -0.0022(16) -0.0016(17) 0.0002(15)
C1A 0.031(2) 0.024(2) 0.036(2) -0.0001(19) 0.0116(19) -0.0018(18)
O1A 0.0362(17) 0.0162(15) 0.0259(17) -0.0012(12) 0.0054(13) -0.0017(12)
O1B 0.0322(16) 0.0202(15) 0.0255(16) 0.0044(12) 0.0064(13) 0.0060(12)
C1B 0.028(2) 0.031(2) 0.024(2) -0.0108(18) 0.0083(18) -0.0057(18)
C1D 0.020(2) 0.028(2) 0.021(2) -0.0026(17) 0.0063(17) 0.0017(17)
O1D 0.0173(14) 0.0186(14) 0.0256(16) 0.0031(12) 0.0049(12) 0.0014(11)
O1C 0.0213(14) 0.0148(14) 0.0272(16) 0.0012(12) 0.0061(12) 0.0032(11)
C20C 0.023(2) 0.017(2) 0.022(2) -0.0007(17) 0.0047(17) -0.0013(16)
C2A 0.036(3) 0.029(2) 0.050(3) 0.005(2) 0.004(2) 0.000(2)
O2A 0.0336(17) 0.0329(18) 0.044(2) 0.0022(15) 0.0120(15) 0.0004(14)
C2B 0.038(3) 0.042(3) 0.036(3) -0.015(2) 0.013(2) -0.014(2)
O2B 0.048(2) 0.0282(18) 0.054(2) 0.0116(16) 0.0119(17) 0.0105(15)
C2D 0.027(2) 0.028(2) 0.026(2) -0.0017(19) 0.0045(19) 0.0039(18)
O2D 0.0231(15) 0.0231(16) 0.0329(17) -0.0028(13) 0.0068(13) 0.0025(12)
O2C 0.0283(16) 0.0284(16) 0.0256(17) -0.0053(13) -0.0001(13) 0.0044(13)
C3A 0.038(3) 0.042(3) 0.049(3) 0.001(2) 0.002(2) 0.001(2)
C4A 0.036(2) 0.034(3) 0.048(3) -0.005(2) 0.010(2) -0.005(2)
C3D 0.031(2) 0.040(3) 0.037(3) 0.001(2) 0.004(2) 0.010(2)
C3B 0.037(3) 0.066(3) 0.043(3) -0.022(3) 0.017(2) -0.022(2)
C5A 0.036(2) 0.027(2) 0.037(3) -0.0044(19) 0.017(2) -0.0020(19)
C4D 0.032(2) 0.045(3) 0.035(3) -0.009(2) 0.002(2) 0.007(2)
C4B 0.031(3) 0.076(4) 0.043(3) -0.024(3) 0.007(2) -0.002(3)
C6A 0.031(2) 0.025(2) 0.035(2) -0.0017(19) 0.0186(19) 0.0019(18)
C5D 0.026(2) 0.046(3) 0.031(2) -0.020(2) 0.0108(19) -0.013(2)
C5B 0.033(2) 0.058(3) 0.029(2) -0.022(2) 0.000(2) 0.001(2)
C7A 0.037(2) 0.021(2) 0.034(2) -0.0035(19) 0.011(2) 0.0009(19)
C6D 0.029(2) 0.032(2) 0.023(2) -0.0095(18) 0.0106(18) -0.0063(18)
C6B 0.028(2) 0.036(2) 0.022(2) -0.0155(19) -0.0002(18) 0.0001(19)
C8A 0.048(3) 0.023(2) 0.043(3) -0.005(2) 0.007(2) 0.008(2)
C7D 0.039(2) 0.034(2) 0.029(2) -0.010(2) 0.014(2) -0.013(2)
C7B 0.037(2) 0.029(2) 0.021(2) -0.0087(19) 0.0014(19) 0.001(2)
C9A 0.056(3) 0.020(2) 0.047(3) -0.007(2) 0.018(2) 0.004(2)
C8D 0.053(3) 0.044(3) 0.034(3) -0.005(2) 0.016(2) -0.018(2)
C8B 0.050(3) 0.032(3) 0.028(3) -0.005(2) -0.007(2) 0.009(2)
C10A 0.046(3) 0.029(2) 0.045(3) -0.008(2) 0.020(2) -0.008(2)
C9D 0.036(3) 0.055(3) 0.043(3) -0.016(2) 0.013(2) -0.024(2)
C9B 0.058(3) 0.050(3) 0.035(3) -0.006(2) -0.013(2) 0.015(3)
C11A 0.028(2) 0.0140(19) 0.028(2) 0.0012(17) 0.0093(18) 0.0034(17)
C10D 0.034(3) 0.055(3) 0.046(3) -0.014(2) 0.009(2) -0.013(2)
C10B 0.039(3) 0.067(3) 0.038(3) -0.016(3) -0.010(2) 0.021(3)
C12A 0.030(2) 0.016(2) 0.029(2) -0.0021(18) 0.0085(19) 0.0035(17)
C11D 0.023(2) 0.0166(19) 0.0146(19) 0.0013(16) 0.0073(16) -0.0015(16)
C11B 0.037(2) 0.014(2) 0.023(2) 0.0025(17) 0.0123(18) -0.0007(17)
C13A 0.028(2) 0.016(2) 0.034(2) -0.0005(18) 0.0089(19) 0.0018(17)
C12D 0.026(2) 0.017(2) 0.016(2) 0.0020(16) 0.0071(17) 0.0029(16)
C12B 0.035(2) 0.016(2) 0.025(2) 0.0014(17) 0.0126(19) -0.0046(18)
C14A 0.036(2) 0.012(2) 0.033(2) 0.0023(18) 0.017(2) 0.0002(17)
C13D 0.024(2) 0.020(2) 0.018(2) 0.0026(17) 0.0079(17) -0.0031(17)
C13B 0.033(2) 0.019(2) 0.021(2) -0.0021(17) 0.0123(18) -0.0023(17)
C15A 0.040(2) 0.0122(19) 0.027(2) 0.0022(17) 0.0144(19) 0.0031(17)
C14D 0.024(2) 0.017(2) 0.020(2) 0.0009(17) 0.0047(17) -0.0043(16)
C14B 0.028(2) 0.016(2) 0.022(2) 0.0017(17) 0.0089(18) 0.0028(17)
C16A 0.030(2) 0.0098(19) 0.029(2) 0.0002(17) 0.0084(18) 0.0023(16)
C15D 0.024(2) 0.016(2) 0.021(2) 0.0035(16) 0.0077(17) 0.0006(16)
C15B 0.028(2) 0.0150(19) 0.017(2) 0.0025(16) 0.0046(17) -0.0003(16)
C17A 0.036(2) 0.029(2) 0.032(2) 0.000(2) 0.008(2) -0.002(2)
C16D 0.021(2) 0.0160(19) 0.019(2) 0.0020(16) 0.0047(16) 0.0009(16)
C16B 0.030(2) 0.018(2) 0.021(2) 0.0036(17) 0.0081(18) 0.0010(17)
C18A 0.039(2) 0.026(2) 0.034(3) 0.003(2) 0.006(2) 0.000(2)
C17D 0.018(2) 0.023(2) 0.034(2) 0.0038(19) 0.0053(18) 0.0009(17)
C17B 0.043(3) 0.035(3) 0.030(2) 0.010(2) 0.009(2) 0.006(2)
C19A 0.047(3) 0.051(3) 0.063(4) -0.012(3) 0.023(3) -0.006(3)
C18D 0.022(2) 0.022(2) 0.028(2) 0.0038(18) 0.0084(18) 0.0032(17)
C18B 0.046(3) 0.034(3) 0.035(3) 0.013(2) 0.009(2) 0.007(2)
C20A 0.041(2) 0.014(2) 0.028(2) 0.0012(17) 0.013(2) -0.0007(18)
C19D 0.035(3) 0.031(3) 0.046(3) -0.010(2) 0.015(2) -0.004(2)
C20B 0.024(2) 0.018(2) 0.019(2) -0.0005(17) 0.0036(17) 0.0010(17)
C20D 0.025(2) 0.018(2) 0.021(2) 0.0006(17) 0.0076(17) -0.0008(16)
C19B 0.059(3) 0.045(3) 0.064(4) 0.015(3) 0.025(3) 0.021(3)
C1S 0.062(3) 0.033(3) 0.051(3) -0.003(2) 0.002(3) -0.001(2)
C2S 0.062(3) 0.032(3) 0.044(3) -0.001(2) 0.010(3) -0.012(2)
O2S 0.061(2) 0.042(2) 0.045(2) -0.0021(17) 0.0162(18) -0.0111(17)
C4S 0.056(3) 0.039(3) 0.049(3) -0.006(2) 0.014(2) -0.004(2)
C3S 0.053(3) 0.031(3) 0.042(3) 0.001(2) 0.008(2) -0.006(2)
O1S 0.055(2) 0.0343(19) 0.055(2) -0.0018(17) 0.0033(18) -0.0049(16)
C5S 0.075(4) 0.077(4) 0.085(4) -0.004(3) 0.047(3) 0.002(3)
C6S 0.107(5) 0.121(5) 0.127(5) -0.010(5) 0.031(4) -0.011(4)
O4S 0.126(4) 0.178(5) 0.163(5) 0.016(4) 0.030(4) 0.009(4)
C8S 0.062(4) 0.104(4) 0.085(4) -0.039(4) 0.008(3) 0.013(3)
C7S 0.129(5) 0.130(5) 0.124(5) -0.034(5) 0.024(4) 0.019(5)
O3S 0.178(5) 0.157(5) 0.171(5) -0.003(4) 0.031(4) 0.004(4)

loop_
_atom_type_symbol
_atom_type_description
_atom_type_scat_dispersion_real
_atom_type_scat_dispersion_imag
_atom_type_scat_source
C C 0.0033 0.0016 'International Tables Vol C Tables 4.2.6.8 and 6.1.1.4'
H H 0.0000 0.0000 'International Tables Vol C Tables 4.2.6.8 and 6.1.1.4'
O O 0.0106 0.0060 'International Tables Vol C Tables 4.2.6.8 and 6.1.1.4'

loop_
_geom_angle_atom_site_label_1
_geom_angle_atom_site_label_2
_geom_angle_atom_site_label_3
_geom_angle
_geom_angle_site_symmetry_1
_geom_angle_site_symmetry_3
_geom_angle_publ_flag
C2C C1C C6C 119.3(4) . . ?
C2C C1C C13C 118.8(4) . . ?
C6C C1C C13C 121.8(4) . . ?
C1C C2C C3C 121.9(4) . . ?
C1C C2C H2C 119.1 . . ?
C3C C2C H2C 119.1 . . ?
C4C C5C C10C 121.7(4) . . ?
C4C C5C C6C 119.4(4) . . ?
C10C C5C C6C 118.9(4) . . ?
C3C C4C C5C 120.3(4) . . ?
C3C C4C H4C 119.8 . . ?
C5C C4C H4C 119.8 . . ?
C4C C3C C2C 120.3(4) . . ?
C4C C3C H3C 119.9 . . ?
C2C C3C H3C 119.9 . . ?
C7C C6C C5C 118.3(4) . . ?
C7C C6C C1C 122.9(4) . . ?
C5C C6C C1C 118.7(4) . . ?
C10C C9C C8C 120.2(4) . . ?
C10C C9C H9C 119.9 . . ?
C8C C9C H9C 119.9 . . ?
C7C C8C C9C 120.5(4) . . ?
C7C C8C H8C 119.7 . . ?
C9C C8C H8C 119.7 . . ?
C8C C7C C6C 120.6(4) . . ?
C8C C7C H7C 119.7 . . ?
C6C C7C H7C 119.7 . . ?
C16C C11C C12C 118.7(4) . . ?
C16C C11C C20B 120.3(3) . . ?
C12C C11C C20B 120.4(4) . . ?
C9C C10C C5C 121.4(4) . . ?
C9C C10C H10C 119.3 . . ?
C5C C10C H10C 119.3 . . ?
C12C C13C C14C 118.8(4) . . ?
C12C C13C C1C 118.9(4) . . ?
C14C C13C C1C 122.1(4) . . ?
C13C C12C C11C 121.1(4) . . ?
C13C C12C H12C 119.5 . . ?
C11C C12C H12C 119.5 . . ?
C16C C15C C14C 117.7(4) . . ?
C16C C15C C20C 120.5(3) . . ?
C14C C15C C20C 121.3(4) . . ?
C13C C14C C15C 121.5(4) . . ?
C13C C14C H14C 119.2 . . ?
C15C C14C H14C 119.2 . . ?
O2C C19C H19A 109.5 . . ?
O2C C19C H19B 109.5 . . ?
H19A C19C H19B 109.5 . . ?
O2C C19C H19C 109.5 . . ?
H19A C19C H19C 109.5 . . ?
H19B C19C H19C 109.5 . . ?
O2C C18C C17C 109.6(3) . . ?
O2C C18C H18A 109.7 . . ?
C17C C18C H18A 109.7 . . ?
O2C C18C H18B 109.7 . . ?
C17C C18C H18B 109.7 . . ?
H18A C18C H18B 108.2 . . ?
O1C C17C C18C 111.3(3) . . ?
O1C C17C H17A 109.4 . . ?
C18C C17C H17A 109.4 . . ?
O1C C17C H17B 109.4 . . ?
C18C C17C H17B 109.4 . . ?
H17A C17C H17B 108.0 . . ?
C11C C16C O1C 117.7(3) . . ?
C11C C16C C15C 122.0(4) . . ?
O1C C16C C15C 120.0(3) . . ?
C2A C1A C6A 118.9(4) . . ?
C2A C1A C13A 119.6(4) . . ?
C6A C1A C13A 121.5(4) . . ?
C16A O1A C17A 116.8(3) . . ?
C16B O1B C17B 113.5(3) . . ?
C2B C1B C6B 119.4(4) . . ?
C2B C1B C13B 119.2(4) . . ?
C6B C1B C13B 121.3(4) . . ?
C2D C1D C6D 118.9(4) . . ?
C2D C1D C13D 118.5(4) . . ?
C6D C1D C13D 122.6(4) . . ?
C16D O1D C17D 113.3(3) . . ?
C16C O1C C17C 116.7(3) . . ?
C15C C20C C11D 111.4(3) . . ?
C15C C20C H20A 109.4 . . ?
C11D C20C H20A 109.4 . . ?
C15C C20C H20B 109.4 . . ?
C11D C20C H20B 109.4 . . ?
H20A C20C H20B 108.0 . . ?
C1A C2A C3A 121.6(4) . . ?
C1A C2A H2A 119.2 . . ?
C3A C2A H2A 119.2 . . ?
C19A O2A C18A 111.7(4) . . ?
C1B C2B C3B 121.5(5) . . ?
C1B C2B H2B 119.2 . . ?
C3B C2B H2B 119.2 . . ?
C18B O2B C19B 112.6(4) . . ?
C1D C2D C3D 122.4(4) . . ?
C1D C2D H2D 118.8 . . ?
C3D C2D H2D 118.8 . . ?
C19D O2D C18D 111.3(3) . . ?
C18C O2C C19C 111.2(3) . . ?
C4A C3A C2A 120.4(5) . . ?
C4A C3A H3A 119.8 . . ?
C2A C3A H3A 119.8 . . ?
C3A C4A C5A 120.4(5) . . ?
C3A C4A H4A 119.8 . . ?
C5A C4A H4A 119.8 . . ?
C4D C3D C2D 119.4(5) . . ?
C4D C3D H3D 120.3 . . ?
C2D C3D H3D 120.3 . . ?
C4B C3B C2B 120.0(5) . . ?
C4B C3B H3B 120.0 . . ?
C2B C3B H3B 120.0 . . ?
C4A C5A C10A 120.1(4) . . ?
C4A C5A C6A 119.5(4) . . ?
C10A C5A C6A 120.2(4) . . ?
C3D C4D C5D 122.3(4) . . ?
C3D C4D H4D 118.9 . . ?
C5D C4D H4D 118.9 . . ?
C3B C4B C5B 121.4(5) . . ?
C3B C4B H4B 119.3 . . ?
C5B C4B H4B 119.3 . . ?
C7A C6A C5A 117.3(4) . . ?
C7A C6A C1A 123.6(4) . . ?
C5A C6A C1A 119.0(4) . . ?
C4D C5D C10D 122.1(5) . . ?
C4D C5D C6D 119.3(4) . . ?
C10D C5D C6D 118.6(5) . . ?
C4B C5B C10B 122.5(5) . . ?
C4B C5B C6B 119.1(5) . . ?
C10B C5B C6B 118.4(5) . . ?
C8A C7A C6A 121.2(4) . . ?
C8A C7A H7A 119.4 . . ?
C6A C7A H7A 119.4 . . ?
C7D C6D C1D 123.4(4) . . ?
C7D C6D C5D 118.9(4) . . ?
C1D C6D C5D 117.7(4) . . ?
C7B C6B C1B 124.1(4) . . ?
C7B C6B C5B 117.4(4) . . ?
C1B C6B C5B 118.5(4) . . ?
C7A C8A C9A 120.7(5) . . ?
C7A C8A H8A 119.7 . . ?
C9A C8A H8A 119.7 . . ?
C8D C7D C6D 120.5(5) . . ?
C8D C7D H7D 119.7 . . ?
C6D C7D H7D 119.7 . . ?
C8B C7B C6B 121.7(4) . . ?
C8B C7B H7B 119.2 . . ?
C6B C7B H7B 119.2 . . ?
C10A C9A C8A 120.5(5) . . ?
C10A C9A H9A 119.7 . . ?
C8A C9A H9A 119.7 . . ?
C7D C8D C9D 119.3(5) . . ?
C7D C8D H8D 120.3 . . ?
C9D C8D H8D 120.3 . . ?
C7B C8B C9B 120.8(5) . . ?
C7B C8B H8B 119.6 . . ?
C9B C8B H8B 119.6 . . ?
C9A C10A C5A 119.9(5) . . ?
C9A C10A H10A 120.1 . . ?
C5A C10A H10A 120.1 . . ?
C10D C9D C8D 122.1(5) . . ?
C10D C9D H9D 118.9 . . ?
C8D C9D H9D 118.9 . . ?
C10B C9B C8B 120.7(5) . . ?
C10B C9B H9B 119.6 . . ?
C8B C9B H9B 119.6 . . ?
C16A C11A C12A 118.4(4) . . ?
C16A C11A C20D 120.3(4) . . ?
C12A C11A C20D 121.2(4) . . ?
C9D C10D C5D 120.5(5) . . ?
C9D C10D H10D 119.7 . . ?
C5D C10D H10D 119.7 . . ?
C9B C10B C5B 120.9(5) . . ?
C9B C10B H10B 119.6 . . ?
C5B C10B H10B 119.6 . . ?
C13A C12A C11A 121.6(4) . . ?
C13A C12A H12A 119.2 . . ?
C11A C12A H12A 119.2 . . ?
C12D C11D C16D 118.0(4) . . ?
C12D C11D C20C 119.4(3) . . ?
C16D C11D C20C 122.6(3) . . ?
C12B C11B C16B 119.0(4) . . ?
C12B C11B C20A 119.6(4) . . ?
C16B C11B C20A 121.4(4) . . ?
C14A C13A C12A 117.6(4) . . ?
C14A C13A C1A 121.7(4) . . ?
C12A C13A C1A 120.7(4) . . ?
C13D C12D C11D 122.5(4) . . ?
C13D C12D H12D 118.7 . . ?
C11D C12D H12D 118.7 . . ?
C11B C12B C13B 122.0(4) . . ?
C11B C12B H12B 119.0 . . ?
C13B C12B H12B 119.0 . . ?
C15A C14A C13A 122.8(4) . . ?
C15A C14A H14A 118.6 . . ?
C13A C14A H14A 118.6 . . ?
C12D C13D C14D 118.0(4) . . ?
C12D C13D C1D 120.0(4) . . ?
C14D C13D C1D 121.9(4) . . ?
C14B C13B C12B 117.2(4) . . ?
C14B C13B C1B 121.0(4) . . ?
C12B C13B C1B 121.7(4) . . ?
C14A C15A C16A 117.4(4) . . ?
C14A C15A C20A 120.5(4) . . ?
C16A C15A C20A 122.0(4) . . ?
C15D C14D C13D 121.7(4) . . ?
C15D C14D H14D 119.1 . . ?
C13D C14D H14D 119.1 . . ?
C15B C14B C13B 122.6(4) . . ?
C15B C14B H14B 118.7 . . ?
C13B C14B H14B 118.7 . . ?
C11A C16A O1A 118.2(4) . . ?
C11A C16A C15A 121.9(4) . . ?
O1A C16A C15A 119.5(4) . . ?
C14D C15D C16D 118.7(4) . . ?
C14D C15D C20D 118.9(3) . . ?
C16D C15D C20D 122.4(3) . . ?
C14B C15B C16B 118.2(4) . . ?
C14B C15B C20B 119.4(3) . . ?
C16B C15B C20B 122.4(4) . . ?
O1A C17A C18A 113.0(4) . . ?
O1A C17A H17C 109.0 . . ?
C18A C17A H17C 109.0 . . ?
O1A C17A H17D 109.0 . . ?
C18A C17A H17D 109.0 . . ?
H17C C17A H17D 107.8 . . ?
O1D C16D C11D 119.2(3) . . ?
O1D C16D C15D 119.9(3) . . ?
C11D C16D C15D 120.9(3) . . ?
C11B C16B O1B 119.7(3) . . ?
C11B C16B C15B 120.9(4) . . ?
O1B C16B C15B 119.4(4) . . ?
O2A C18A C17A 106.3(4) . . ?
O2A C18A H18C 110.5 . . ?
C17A C18A H18C 110.5 . . ?
O2A C18A H18D 110.5 . . ?
C17A C18A H18D 110.5 . . ?
H18C C18A H18D 108.7 . . ?
O1D C17D C18D 113.7(3) . . ?
O1D C17D H17E 108.8 . . ?
C18D C17D H17E 108.8 . . ?
O1D C17D H17F 108.8 . . ?
C18D C17D H17F 108.8 . . ?
H17E C17D H17F 107.7 . . ?
O1B C17B C18B 107.8(4) . . ?
O1B C17B H17G 110.1 . . ?
C18B C17B H17G 110.1 . . ?
O1B C17B H17H 110.1 . . ?
C18B C17B H17H 110.1 . . ?
H17G C17B H17H 108.5 . . ?
O2A C19A H19D 109.5 . . ?
O2A C19A H19E 109.5 . . ?
H19D C19A H19E 109.5 . . ?
O2A C19A H19F 109.5 . . ?
H19D C19A H19F 109.5 . . ?
H19E C19A H19F 109.5 . . ?
O2D C18D C17D 108.3(3) . . ?
O2D C18D H18E 110.0 . . ?
C17D C18D H18E 110.0 . . ?
O2D C18D H18F 110.0 . . ?
C17D C18D H18F 110.0 . . ?
H18E C18D H18F 108.4 . . ?
O2B C18B C17B 109.0(4) . . ?
O2B C18B H18G 109.9 . . ?
C17B C18B H18G 109.9 . . ?
O2B C18B H18H 109.9 . . ?
C17B C18B H18H 109.9 . . ?
H18G C18B H18H 108.3 . . ?
C15A C20A C11B 110.8(3) . . ?
C15A C20A H20C 109.5 . . ?
C11B C20A H20C 109.5 . . ?
C15A C20A H20D 109.5 . . ?
C11B C20A H20D 109.5 . . ?
H20C C20A H20D 108.1 . . ?
O2D C19D H19G 109.5 . . ?
O2D C19D H19H 109.5 . . ?
H19G C19D H19H 109.5 . . ?
O2D C19D H19I 109.5 . . ?
H19G C19D H19I 109.5 . . ?
H19H C19D H19I 109.5 . . ?
C11C C20B C15B 107.5(3) . . ?
C11C C20B H20E 110.2 . . ?
C15B C20B H20E 110.2 . . ?
C11C C20B H20F 110.2 . . ?
C15B C20B H20F 110.2 . . ?
H20E C20B H20F 108.5 . . ?
C11A C20D C15D 110.1(3) . . ?
C11A C20D H20G 109.6 . . ?
C15D C20D H20G 109.6 . . ?
C11A C20D H20H 109.6 . . ?
C15D C20D H20H 109.6 . . ?
H20G C20D H20H 108.2 . . ?
O2B C19B H19J 109.5 . . ?
O2B C19B H19K 109.5 . . ?
H19J C19B H19K 109.5 . . ?
O2B C19B H19L 109.5 . . ?
H19J C19B H19L 109.5 . . ?
H19K C19B H19L 109.5 . . ?
O1S C1S C2S 109.9(4) . . ?
O1S C1S H1S1 109.7 . . ?
C2S C1S H1S1 109.7 . . ?
O1S C1S H1S2 109.7 . . ?
C2S C1S H1S2 109.7 . . ?
H1S1 C1S H1S2 108.2 . . ?
O2S C2S C1S 113.0(4) . . ?
O2S C2S H2S1 109.0 . . ?
C1S C2S H2S1 109.0 . . ?
O2S C2S H2S2 109.0 . . ?
C1S C2S H2S2 109.0 . . ?
H2S1 C2S H2S2 107.8 . . ?
C2S O2S C4S 108.3(4) . . ?
O2S C4S C3S 111.1(4) . . ?
O2S C4S H4S1 109.4 . . ?
C3S C4S H4S1 109.4 . . ?
O2S C4S H4S2 109.4 . . ?
C3S C4S H4S2 109.4 . . ?
H4S1 C4S H4S2 108.0 . . ?
O1S C3S C4S 112.8(4) . . ?
O1S C3S H3S1 109.0 . . ?
C4S C3S H3S1 109.0 . . ?
O1S C3S H3S2 109.0 . . ?
C4S C3S H3S2 109.0 . . ?
H3S1 C3S H3S2 107.8 . . ?
C3S O1S C1S 108.6(4) . . ?
C6S C5S O3S 108.6(7) . . ?
C6S C5S H5S1 110.0 . . ?
O3S C5S H5S1 110.0 . . ?
C6S C5S H5S2 110.0 . . ?
O3S C5S H5S2 110.0 . . ?
H5S1 C5S H5S2 108.3 . . ?
C5S C6S O4S 108.4(8) . . ?
C5S C6S H6S1 110.0 . . ?
O4S C6S H6S1 110.0 . . ?
C5S C6S H6S2 110.0 . . ?
O4S C6S H6S2 110.0 . . ?
H6S1 C6S H6S2 108.4 . . ?
C6S O4S C8S 111.1(7) . . ?
C7S C8S O4S 101.5(7) . . ?
C7S C8S H8S1 111.5 . . ?
O4S C8S H8S1 111.5 . . ?
C7S C8S H8S2 111.5 . . ?
O4S C8S H8S2 111.5 . . ?
H8S1 C8S H8S2 109.3 . . ?
C8S C7S O3S 106.9(8) . . ?
C8S C7S H7S1 110.3 . . ?
O3S C7S H7S1 110.3 . . ?
C8S C7S H7S2 110.3 . . ?
O3S C7S H7S2 110.3 . . ?
H7S1 C7S H7S2 108.6 . . ?
C5S O3S C7S 113.1(8) . . ?

loop_
_geom_bond_atom_site_label_1
_geom_bond_atom_site_label_2
_geom_bond_distance
_geom_bond_site_symmetry_2
_geom_bond_publ_flag
C1C C2C 1.370(6) . ?
C1C C6C 1.427(6) . ?
C1C C13C 1.506(5) . ?
C2C C3C 1.397(6) . ?
C2C H2C 0.9500 . ?
C5C C4C 1.418(6) . ?
C5C C10C 1.418(6) . ?
C5C C6C 1.425(6) . ?
C4C C3C 1.363(6) . ?
C4C H4C 0.9500 . ?
C3C H3C 0.9500 . ?
C6C C7C 1.425(6) . ?
C9C C10C 1.351(6) . ?
C9C C8C 1.409(6) . ?
C9C H9C 0.9500 . ?
C8C C7C 1.372(6) . ?
C8C H8C 0.9500 . ?
C7C H7C 0.9500 . ?
C11C C16C 1.383(6) . ?
C11C C12C 1.394(5) . ?
C11C C20B 1.520(5) . ?
C10C H10C 0.9500 . ?
C13C C12C 1.387(6) . ?
C13C C14C 1.393(6) . ?
C12C H12C 0.9500 . ?
C15C C16C 1.394(6) . ?
C15C C14C 1.397(5) . ?
C15C C20C 1.511(6) . ?
C14C H14C 0.9500 . ?
C19C O2C 1.422(5) . ?
C19C H19A 0.9800 . ?
C19C H19B 0.9800 . ?
C19C H19C 0.9800 . ?
C18C O2C 1.417(5) . ?
C18C C17C 1.500(6) . ?
C18C H18A 0.9900 . ?
C18C H18B 0.9900 . ?
C17C O1C 1.434(5) . ?
C17C H17A 0.9900 . ?
C17C H17B 0.9900 . ?
C16C O1C 1.388(4) . ?
C1A C2A 1.376(6) . ?
C1A C6A 1.432(6) . ?
C1A C13A 1.496(6) . ?
O1A C16A 1.385(5) . ?
O1A C17A 1.430(5) . ?
O1B C16B 1.389(5) . ?
O1B C17B 1.438(5) . ?
C1B C2B 1.373(6) . ?
C1B C6B 1.428(6) . ?
C1B C13B 1.484(6) . ?
C1D C2D 1.376(6) . ?
C1D C6D 1.430(6) . ?
C1D C13D 1.494(6) . ?
O1D C16D 1.390(5) . ?
O1D C17D 1.437(5) . ?
C20C C11D 1.516(5) . ?
C20C H20A 0.9900 . ?
C20C H20B 0.9900 . ?
C2A C3A 1.414(7) . ?
C2A H2A 0.9500 . ?
O2A C19A 1.411(6) . ?
O2A C18A 1.427(5) . ?
C2B C3B 1.404(7) . ?
C2B H2B 0.9500 . ?
O2B C18B 1.415(6) . ?
O2B C19B 1.428(6) . ?
C2D C3D 1.408(6) . ?
C2D H2D 0.9500 . ?
O2D C19D 1.419(5) . ?
O2D C18D 1.419(5) . ?
C3A C4A 1.355(7) . ?
C3A H3A 0.9500 . ?
C4A C5A 1.421(7) . ?
C4A H4A 0.9500 . ?
C3D C4D 1.333(7) . ?
C3D H3D 0.9500 . ?
C3B C4B 1.353(8) . ?
C3B H3B 0.9500 . ?
C5A C10A 1.421(6) . ?
C5A C6A 1.427(6) . ?
C4D C5D 1.396(7) . ?
C4D H4D 0.9500 . ?
C4B C5B 1.406(8) . ?
C4B H4B 0.9500 . ?
C6A C7A 1.409(6) . ?
C5D C10D 1.404(7) . ?
C5D C6D 1.451(6) . ?
C5B C10B 1.430(8) . ?
C5B C6B 1.431(6) . ?
C7A C8A 1.375(6) . ?
C7A H7A 0.9500 . ?
C6D C7D 1.406(6) . ?
C6B C7B 1.415(6) . ?
C8A C9A 1.396(7) . ?
C8A H8A 0.9500 . ?
C7D C8D 1.378(6) . ?
C7D H7D 0.9500 . ?
C7B C8B 1.360(6) . ?
C7B H7B 0.9500 . ?
C9A C10A 1.360(7) . ?
C9A H9A 0.9500 . ?
C8D C9D 1.411(7) . ?
C8D H8D 0.9500 . ?
C8B C9B 1.376(7) . ?
C8B H8B 0.9500 . ?
C10A H10A 0.9500 . ?
C9D C10D 1.346(7) . ?
C9D H9D 0.9500 . ?
C9B C10B 1.353(8) . ?
C9B H9B 0.9500 . ?
C11A C16A 1.383(6) . ?
C11A C12A 1.399(6) . ?
C11A C20D 1.510(5) . ?
C10D H10D 0.9500 . ?
C10B H10B 0.9500 . ?
C12A C13A 1.396(6) . ?
C12A H12A 0.9500 . ?
C11D C12D 1.388(5) . ?
C11D C16D 1.403(5) . ?
C11B C12B 1.382(6) . ?
C11B C16B 1.388(6) . ?
C11B C20A 1.531(5) . ?
C13A C14A 1.394(6) . ?
C12D C13D 1.385(6) . ?
C12D H12D 0.9500 . ?
C12B C13B 1.396(6) . ?
C12B H12B 0.9500 . ?
C14A C15A 1.388(6) . ?
C14A H14A 0.9500 . ?
C13D C14D 1.397(5) . ?
C13B C14B 1.396(6) . ?
C15A C16A 1.405(6) . ?
C15A C20A 1.505(6) . ?
C14D C15D 1.384(6) . ?
C14D H14D 0.9500 . ?
C14B C15B 1.378(6) . ?
C14B H14B 0.9500 . ?
C15D C16D 1.404(6) . ?
C15D C20D 1.520(5) . ?
C15B C16B 1.403(6) . ?
C15B C20B 1.521(6) . ?
C17A C18A 1.492(6) . ?
C17A H17C 0.9900 . ?
C17A H17D 0.9900 . ?
C18A H18C 0.9900 . ?
C18A H18D 0.9900 . ?
C17D C18D 1.502(6) . ?
C17D H17E 0.9900 . ?
C17D H17F 0.9900 . ?
C17B C18B 1.501(6) . ?
C17B H17G 0.9900 . ?
C17B H17H 0.9900 . ?
C19A H19D 0.9800 . ?
C19A H19E 0.9800 . ?
C19A H19F 0.9800 . ?
C18D H18E 0.9900 . ?
C18D H18F 0.9900 . ?
C18B H18G 0.9900 . ?
C18B H18H 0.9900 . ?
C20A H20C 0.9900 . ?
C20A H20D 0.9900 . ?
C19D H19G 0.9800 . ?
C19D H19H 0.9800 . ?
C19D H19I 0.9800 . ?
C20B H20E 0.9900 . ?
C20B H20F 0.9900 . ?
C20D H20G 0.9900 . ?
C20D H20H 0.9900 . ?
C19B H19J 0.9800 . ?
C19B H19K 0.9800 . ?
C19B H19L 0.9800 . ?
C1S O1S 1.455(6) . ?
C1S C2S 1.465(7) . ?
C1S H1S1 0.9900 . ?
C1S H1S2 0.9900 . ?
C2S O2S 1.406(6) . ?
C2S H2S1 0.9900 . ?
C2S H2S2 0.9900 . ?
O2S C4S 1.441(6) . ?
C4S C3S 1.452(7) . ?
C4S H4S1 0.9900 . ?
C4S H4S2 0.9900 . ?
C3S O1S 1.437(6) . ?
C3S H3S1 0.9900 . ?
C3S H3S2 0.9900 . ?
C5S C6S 1.357(10) . ?
C5S O3S 1.379(9) . ?
C5S H5S1 0.9900 . ?
C5S H5S2 0.9900 . ?
C6S O4S 1.405(10) . ?
C6S H6S1 0.9900 . ?
C6S H6S2 0.9900 . ?
O4S C8S 1.571(9) . ?
C8S C7S 1.421(10) . ?
C8S H8S1 0.9900 . ?
C8S H8S2 0.9900 . ?
C7S O3S 1.524(10) . ?
C7S H7S1 0.9900 . ?
C7S H7S2 0.9900 . ?
